data_1527592
loop_
_publ_author_name
'Jellinek, F.'

_publ_section_title
;
 On the compound Eup Nb S2
;
_journal_name_full 'Materials Research Bulletin'
_journal_page_first 169
_journal_page_last 172
_journal_volume 6
_journal_year 1971
_chemical_formula_sum 'Eu0.167 Nb S2'
_space_group_IT_number 187
_symmetry_space_group_name_Hall 'P -6 2'
_symmetry_space_group_name_H-M 'P -6 m 2'
_cell_angle_alpha 90
_cell_angle_beta 90
_cell_angle_gamma 120
_cell_formula_units_Z 2
_cell_length_a 3.352
_cell_length_b 3.352
_cell_length_c 14.75
_cell_volume 143.526
_citation_journal_id_ASTM MRBUAC
_cod_data_source_file Jellinek_MRBUAC_1971_1293.cif
_cod_data_source_block Eu0.167Nb1S2
_cod_original_formula_sum 'Eu0.167 Nb1 S2'
_cod_database_code 1527592

loop_
_symmetry_equiv_pos_as_xyz
x,y,z
-x+y,-x,-z
-y,x-y,z
x,y,-z
-x+y,-x,z
-y,x-y,-z
-y,-x,-z
-x+y,y,z
x,x-y,-z
-y,-x,z
-x+y,y,-z
x,x-y,z

loop_
_atom_site_label
_atom_site_type_symbol
_atom_site_fract_x
_atom_site_fract_y
_atom_site_fract_z
_atom_site_occupancy
_atom_site_U_iso_or_equiv
S1 S 0 0 0.107 1 0.0
S2 S 0 0 0.393 1 0.0
Nb1 Nb 0.3333 0.6667 0 1 0.0
Nb2 Nb 0.6667 0.3333 0.5 1 0.0
Eu1 Eu 0.3333 0.6667 0.25 0.167 0.0
